data_1508542
loop_
_publ_author_name
'Markle, Todd F.'
'Tronic, Tristan A.'
'Dipasquale, Antonio G.'
'Kaminsky, Werner'
'Mayer, James M.'

_publ_section_title
;
 Effect of basic site substituents on concerted proton-electron transfer
 in hydrogen-bonded pyridyl-phenols.
;
_journal_issue 50
_journal_name_full 'The journal of physical chemistry. A'
_journal_page_first 12249
_journal_page_last 12259
_journal_paper_doi 10.1021/jp311388n
_journal_volume 116
_journal_year 2012
_chemical_formula_moiety 'C20 H24 F3 N O'
_chemical_formula_sum 'C20 H24 F3 N O'
_chemical_formula_weight 351.40
_chemical_name_common HOARpyCF3
_chemical_name_systematic HOARpyCF3
_space_group_IT_number 2
_symmetry_cell_setting triclinic
_symmetry_Int_Tables_number 2
_symmetry_space_group_name_Hall '-P 1'
_symmetry_space_group_name_H-M 'P -1'
_atom_sites_solution_hydrogens geom
_atom_sites_solution_primary direct
_atom_sites_solution_secondary difmap
_audit_creation_method SHELXL-97
_cell_angle_alpha 89.791(2)
_cell_angle_beta 97.735(3)
_cell_angle_gamma 112.271(5)
_cell_formula_units_Z 4
_cell_length_a 10.9713(6)
_cell_length_b 12.6281(7)
_cell_length_c 14.4453(11)
_cell_measurement_reflns_used 392
_cell_measurement_temperature 130(2)
_cell_measurement_theta_max 20
_cell_measurement_theta_min 3
_cell_volume 1832.8(2)
_computing_cell_refinement 'HKL Scalepack (Otwinowski & Minor 1997)'
_computing_data_collection KappaCCD
_computing_data_reduction 'HKL Scalepack (Otwinowski & Minor 1997)'
_computing_molecular_graphics 'maXus, Zortep'
_computing_publication_material 'SHELXL-97 (Sheldrick, 1997)'
_computing_structure_refinement 'SHELXL-97 (Sheldrick, 1997)'
_computing_structure_solution SIR97
_diffrn_ambient_temperature 130(2)
_diffrn_measured_fraction_theta_full 0.984
_diffrn_measured_fraction_theta_max 0.983
_diffrn_measurement_device_type 'Nonius KappaCCD'
_diffrn_measurement_method '\f and \w scans'
_diffrn_radiation_monochromator graphite
_diffrn_radiation_source 'fine-focus sealed tube'
_diffrn_radiation_type MoK\a
_diffrn_radiation_wavelength 0.71073
_diffrn_reflns_av_R_equivalents 0.0761
_diffrn_reflns_av_sigmaI/netI 0.0946
_diffrn_reflns_limit_h_max 13
_diffrn_reflns_limit_h_min -13
_diffrn_reflns_limit_k_max 15
_diffrn_reflns_limit_k_min -15
_diffrn_reflns_limit_l_max 17
_diffrn_reflns_limit_l_min -16
_diffrn_reflns_number 11749
_diffrn_reflns_theta_full 25.00
_diffrn_reflns_theta_max 25.35
_diffrn_reflns_theta_min 3.14
_exptl_absorpt_coefficient_mu 0.099
_exptl_absorpt_correction_T_max 0.9654
_exptl_absorpt_correction_T_min 0.9441
_exptl_absorpt_correction_type multi-scan
_exptl_absorpt_process_details HKL2008
_exptl_crystal_colour 'pale yellow'
_exptl_crystal_density_diffrn 1.274
_exptl_crystal_density_method 'not measured'
_exptl_crystal_description 'cut block'
_exptl_crystal_F_000 744
_exptl_crystal_size_max 0.59
_exptl_crystal_size_mid 0.48
_exptl_crystal_size_min 0.36
_refine_diff_density_max 0.630
_refine_diff_density_min -0.355
_refine_diff_density_rms 0.049
_refine_ls_extinction_method none
_refine_ls_goodness_of_fit_ref 1.037
_refine_ls_hydrogen_treatment constr
_refine_ls_matrix_type full
_refine_ls_number_parameters 492
_refine_ls_number_reflns 6595
_refine_ls_number_restraints 36
_refine_ls_restrained_S_all 1.034
_refine_ls_R_factor_all 0.1131
_refine_ls_R_factor_gt 0.0650
_refine_ls_shift/su_max 0.002
_refine_ls_shift/su_mean 0.000
_refine_ls_structure_factor_coef Fsqd
_refine_ls_weighting_details 'calc w=1/[\s^2^(Fo^2^)+(0.0762P)^2^+0.6246P] where P=(Fo^2^+2Fc^2^)/3'
_refine_ls_weighting_scheme calc
_refine_ls_wR_factor_gt 0.1581
_refine_ls_wR_factor_ref 0.1825
_reflns_number_gt 4040
_reflns_number_total 6595
_reflns_threshold_expression >2sigma(I)
_cod_data_source_file jp311388n_si_002.cif
_cod_data_source_block HOArpyCF3
_cod_depositor_comments
;
The following automatic conversions were performed:

'_symmetry_cell_setting' value 'Triclinic' changed to 'triclinic'
according to /home/saulius/struct/CIF-dictionaries/cif_core.dic
dictionary named 'cif_core.dic' version 2.4.2 from 2011-04-26.

Automatic conversion script
Id: cif_fix_values 1891 2012-01-12 08:04:46Z andrius 
;
_cod_database_code 1508542

loop_
_symmetry_equiv_pos_as_xyz
'x, y, z'
'-x, -y, -z'

loop_
_atom_site_label
_atom_site_type_symbol
_atom_site_fract_x
_atom_site_fract_y
_atom_site_fract_z
_atom_site_U_iso_or_equiv
_atom_site_adp_type
_atom_site_occupancy
_atom_site_symmetry_multiplicity
_atom_site_calc_flag
_atom_site_refinement_flags
F1 F 0.1041(2) 0.84818(16) 0.33821(14) 0.0702(6) Uani 1 1 d .
F2 F 0.0835(2) 0.73205(18) 0.44671(14) 0.0719(6) Uani 1 1 d .
F3 F 0.27332(18) 0.81924(16) 0.40436(14) 0.0600(5) Uani 1 1 d .
F4 F 0.0542(2) 0.12757(17) 0.16980(14) 0.0803(7) Uani 1 1 d .
F5 F -0.0819(2) 0.10307(19) 0.26248(19) 0.0916(8) Uani 1 1 d .
F6 F 0.0761(3) 0.05067(16) 0.29587(19) 0.1193(12) Uani 1 1 d .
O1 O 0.27797(18) 0.47148(16) 0.08546(14) 0.0400(5) Uani 1 1 d .
H1 H 0.2796 0.5207 0.1250 0.060 Uiso 1 1 calc R
O3 O 0.5076(4) 0.6130(3) 0.3241(3) 0.0403(14) Uani 0.443(5) 1 d P
H3O H 0.4540 0.5466 0.3057 0.060 Uiso 0.443(5) 1 d PR
O2 O 0.2359(3) 0.5247(3) 0.5725(2) 0.0379(11) Uani 0.557(5) 1 d P
H2 H 0.1928 0.4672 0.5359 0.057 Uiso 0.557(5) 1 d PR
N1 N 0.1908(2) 0.57273(19) 0.19852(17) 0.0369(6) Uani 1 1 d .
N3 N 0.321(2) 0.4190(18) 0.3169(13) 0.031(3) Uani 0.443(5) 1 d PU
C41 C 0.335(2) 0.4087(17) 0.3327(13) 0.032(3) Uani 0.557(5) 1 d PU
H41 H 0.4196 0.4536 0.3136 0.038 Uiso 0.557(5) 1 d PR
C1 C 0.1496(3) 0.3989(2) 0.05750(18) 0.0302(6) Uani 1 1 d .
C2 C 0.1264(3) 0.3107(2) -0.00951(18) 0.0308(6) Uani 1 1 d .
C3 C -0.0046(3) 0.2360(2) -0.03667(19) 0.0320(6) Uani 1 1 d .
H3 H -0.0214 0.1763 -0.0823 0.038 Uiso 1 1 calc R
C4 C -0.1131(3) 0.2440(2) -0.00027(19) 0.0310(6) Uani 1 1 d .
C5 C -0.0856(3) 0.3318(2) 0.06568(19) 0.0315(6) Uani 1 1 d .
H5 H -0.1574 0.3391 0.0915 0.038 Uiso 1 1 calc R
C6 C 0.0438(3) 0.4105(2) 0.09626(18) 0.0281(6) Uani 1 1 d .
C7 C 0.0652(3) 0.5012(2) 0.16779(19) 0.0300(6) Uani 1 1 d .
C8 C -0.0380(3) 0.5148(3) 0.2050(3) 0.0572(10) Uani 1 1 d .
H8 H -0.1271 0.4647 0.1838 0.069 Uiso 1 1 calc R
C9 C -0.0136(3) 0.5994(3) 0.2721(2) 0.0566(9) Uani 1 1 d .
H9 H -0.0851 0.6076 0.2977 0.068 Uiso 1 1 calc R
C10 C 0.1155(3) 0.6725(2) 0.30221(19) 0.0327(6) Uani 1 1 d .
C11 C 0.2145(3) 0.6563(2) 0.2633(2) 0.0354(7) Uani 1 1 d .
H11 H 0.3040 0.7066 0.2832 0.043 Uiso 1 1 calc R
C12 C 0.1452(3) 0.7675(2) 0.3722(2) 0.0386(7) Uani 1 1 d .
C13 C 0.2424(3) 0.2932(2) -0.04840(19) 0.0359(7) Uani 1 1 d .
C14 C 0.3228(3) 0.3999(3) -0.0978(2) 0.0482(8) Uani 1 1 d .
H14A H 0.4000 0.3898 -0.1174 0.058 Uiso 1 1 calc R
H14B H 0.3531 0.4674 -0.0547 0.058 Uiso 1 1 calc R
H14C H 0.2664 0.4103 -0.1528 0.058 Uiso 1 1 calc R
C15 C 0.3345(3) 0.2706(3) 0.0315(2) 0.0469(8) Uani 1 1 d .
H15A H 0.4044 0.2544 0.0060 0.056 Uiso 1 1 calc R
H15B H 0.2830 0.2046 0.0649 0.056 Uiso 1 1 calc R
H15C H 0.3753 0.3382 0.0748 0.056 Uiso 1 1 calc R
C16 C 0.1913(3) 0.1908(3) -0.1192(2) 0.0471(8) Uani 1 1 d .
H16A H 0.2669 0.1818 -0.1425 0.057 Uiso 1 1 calc R
H16B H 0.1327 0.2037 -0.1715 0.057 Uiso 1 1 calc R
H16C H 0.1417 0.1212 -0.0888 0.057 Uiso 1 1 calc R
C17 C -0.2555(3) 0.1551(2) -0.0250(2) 0.0356(7) Uani 1 1 d .
C18 C -0.2921(3) 0.0818(3) 0.0594(2) 0.0517(8) Uani 1 1 d .
H18A H -0.3841 0.0263 0.0455 0.062 Uiso 1 1 calc R
H18B H -0.2835 0.1313 0.1140 0.062 Uiso 1 1 calc R
H18C H -0.2320 0.0410 0.0728 0.062 Uiso 1 1 calc R
C19 C -0.3552(3) 0.2143(3) -0.0461(2) 0.0483(8) Uani 1 1 d .
H19A H -0.4456 0.1561 -0.0607 0.058 Uiso 1 1 calc R
H19B H -0.3333 0.2622 -0.0998 0.058 Uiso 1 1 calc R
H19C H -0.3501 0.2622 0.0086 0.058 Uiso 1 1 calc R
C20 C -0.2714(3) 0.0776(3) -0.1094(3) 0.0570(9) Uani 1 1 d .
H20A H -0.3646 0.0249 -0.1240 0.068 Uiso 1 1 calc R
H20B H -0.2149 0.0336 -0.0957 0.068 Uiso 1 1 calc R
H20C H -0.2450 0.1243 -0.1631 0.068 Uiso 1 1 calc R
C21 C 0.4813(3) 0.6418(2) 0.41025(19) 0.0327(6) Uani 1 1 d .
H21 H 0.5011 0.6211 0.3526 0.039 Uiso 0.557(5) 1 calc PR
C22 C 0.5591(3) 0.7489(2) 0.45359(19) 0.0326(6) Uani 1 1 d .
C23 C 0.5290(3) 0.7737(2) 0.53934(19) 0.0339(6) Uani 1 1 d .
H23 H 0.5821 0.8461 0.5702 0.041 Uiso 1 1 calc R
C24 C 0.4259(3) 0.6991(2) 0.58290(19) 0.0340(6) Uani 1 1 d .
C25 C 0.3473(3) 0.5939(2) 0.53575(19) 0.0344(7) Uani 1 1 d .
H25 H 0.2744 0.5421 0.5625 0.041 Uiso 0.443(5) 1 calc PR
C26 C 0.3739(3) 0.5631(2) 0.44965(19) 0.0310(6) Uani 1 1 d .
C27 C 0.2888(3) 0.4524(2) 0.39931(19) 0.0315(6) Uani 1 1 d .
N2 N 0.163(2) 0.388(2) 0.4284(16) 0.034(2) Uani 0.557(5) 1 d PU
C28 C 0.177(4) 0.394(4) 0.421(3) 0.041(4) Uani 0.443(5) 1 d PU
H28 H 0.1484 0.4230 0.4716 0.050 Uiso 0.443(5) 1 d PR
C29 C 0.0908(3) 0.2882(2) 0.3804(2) 0.0421(7) Uani 1 1 d .
H29 H 0.0092 0.2466 0.4027 0.051 Uiso 1 1 calc R
C30 C 0.1287(3) 0.2468(2) 0.30656(19) 0.0317(6) Uani 1 1 d .
C31 C 0.2490(3) 0.3123(2) 0.2790(2) 0.0396(7) Uani 1 1 d .
H31 H 0.2728 0.2913 0.2231 0.048 Uiso 1 1 calc R
C32 C 0.0462(3) 0.1332(2) 0.2592(2) 0.0357(7) Uani 1 1 d .
C33 C 0.6673(3) 0.8370(2) 0.4046(2) 0.0367(7) Uani 1 1 d .
C34 C 0.7685(3) 0.7882(3) 0.3823(2) 0.0473(8) Uani 1 1 d .
H34A H 0.8328 0.8432 0.3472 0.057 Uiso 1 1 calc R
H34B H 0.7222 0.7161 0.3447 0.057 Uiso 1 1 calc R
H34C H 0.8153 0.7740 0.4408 0.057 Uiso 1 1 calc R
C35 C 0.7421(4) 0.9476(3) 0.4648(2) 0.0585(10) Uani 1 1 d .
H35A H 0.8107 1.0009 0.4316 0.070 Uiso 1 1 calc R
H35B H 0.7841 0.9304 0.5241 0.070 Uiso 1 1 calc R
H35C H 0.6795 0.9824 0.4774 0.070 Uiso 1 1 calc R
C36 C 0.6016(3) 0.8665(2) 0.3132(2) 0.0407(7) Uani 1 1 d .
H36A H 0.6691 0.9265 0.2837 0.049 Uiso 1 1 calc R
H36B H 0.5330 0.8938 0.3266 0.049 Uiso 1 1 calc R
H36C H 0.5608 0.7980 0.2708 0.049 Uiso 1 1 calc R
C37 C 0.3941(3) 0.7320(2) 0.6764(2) 0.0380(7) Uani 1 1 d .
C38 C 0.2577(3) 0.7416(3) 0.6609(2) 0.0462(8) Uani 1 1 d .
H38A H 0.2362 0.7604 0.7209 0.055 Uiso 1 1 calc R
H38B H 0.1897 0.6685 0.6343 0.055 Uiso 1 1 calc R
H38C H 0.2600 0.8022 0.6177 0.055 Uiso 1 1 calc R
C39 C 0.3921(3) 0.6416(3) 0.7477(2) 0.0442(7) Uani 1 1 d .
H39A H 0.3676 0.6620 0.8059 0.053 Uiso 1 1 calc R
H39B H 0.4806 0.6383 0.7604 0.053 Uiso 1 1 calc R
H39C H 0.3269 0.5666 0.7225 0.053 Uiso 1 1 calc R
C40 C 0.4966(3) 0.8478(3) 0.7187(2) 0.0514(8) Uani 1 1 d .
H40A H 0.4746 0.8640 0.7792 0.062 Uiso 1 1 calc R
H40B H 0.4952 0.9082 0.6763 0.062 Uiso 1 1 calc R
H40C H 0.5855 0.8451 0.7275 0.062 Uiso 1 1 calc R

loop_
_atom_site_aniso_label
_atom_site_aniso_U_11
_atom_site_aniso_U_22
_atom_site_aniso_U_33
_atom_site_aniso_U_23
_atom_site_aniso_U_13
_atom_site_aniso_U_12
F1 0.0980(17) 0.0587(12) 0.0651(13) -0.0209(10) -0.0187(11) 0.0524(12)
F2 0.0830(15) 0.0782(14) 0.0436(12) -0.0168(10) 0.0205(11) 0.0148(12)
F3 0.0449(11) 0.0632(12) 0.0656(13) -0.0328(10) -0.0071(9) 0.0184(9)
F4 0.0986(18) 0.0562(12) 0.0495(13) -0.0165(10) 0.0234(12) -0.0157(12)
F5 0.0475(13) 0.0796(15) 0.121(2) -0.0470(14) 0.0167(13) -0.0075(11)
F6 0.159(3) 0.0318(11) 0.129(2) -0.0164(12) -0.085(2) 0.0290(14)
O1 0.0298(11) 0.0377(11) 0.0480(13) -0.0089(9) 0.0058(9) 0.0079(9)
O3 0.041(3) 0.031(2) 0.041(3) -0.0041(19) 0.014(2) 0.003(2)
O2 0.039(2) 0.0311(19) 0.035(2) -0.0044(15) 0.0130(16) 0.0017(16)
N1 0.0290(13) 0.0330(12) 0.0466(15) -0.0063(11) 0.0030(11) 0.0101(11)
N3 0.033(4) 0.029(4) 0.032(6) 0.003(4) 0.003(4) 0.016(3)
C41 0.035(5) 0.026(4) 0.032(5) 0.005(3) 0.005(4) 0.009(3)
C1 0.0272(15) 0.0284(14) 0.0328(16) 0.0022(12) 0.0032(12) 0.0087(12)
C2 0.0324(15) 0.0302(14) 0.0296(15) 0.0033(12) 0.0066(12) 0.0111(12)
C3 0.0370(16) 0.0260(13) 0.0307(15) 0.0015(11) 0.0061(12) 0.0089(12)
C4 0.0288(15) 0.0237(13) 0.0376(16) 0.0010(12) 0.0056(12) 0.0066(12)
C5 0.0263(14) 0.0280(14) 0.0394(16) 0.0027(12) 0.0060(12) 0.0091(12)
C6 0.0278(14) 0.0248(13) 0.0300(15) 0.0011(11) 0.0034(11) 0.0082(11)
C7 0.0280(15) 0.0268(13) 0.0333(16) 0.0030(11) 0.0027(12) 0.0090(12)
C8 0.0279(17) 0.060(2) 0.072(2) -0.0324(18) 0.0102(16) 0.0018(15)
C9 0.0361(18) 0.067(2) 0.062(2) -0.0273(18) 0.0116(16) 0.0123(17)
C10 0.0351(16) 0.0325(14) 0.0315(16) 0.0015(12) 0.0036(12) 0.0146(13)
C11 0.0315(15) 0.0309(15) 0.0397(17) -0.0069(13) -0.0014(12) 0.0093(12)
C12 0.0349(17) 0.0453(17) 0.0357(17) -0.0052(13) -0.0003(13) 0.0171(14)
C13 0.0360(16) 0.0384(15) 0.0318(16) -0.0026(12) 0.0088(12) 0.0111(13)
C14 0.0427(18) 0.0545(19) 0.0417(18) 0.0045(15) 0.0153(15) 0.0092(16)
C15 0.0461(19) 0.0575(19) 0.0463(19) -0.0056(15) 0.0098(15) 0.0289(16)
C16 0.0451(19) 0.0523(19) 0.0461(19) -0.0082(15) 0.0151(15) 0.0181(16)
C17 0.0279(15) 0.0293(14) 0.0416(17) -0.0025(12) 0.0014(12) 0.0033(12)
C18 0.0364(18) 0.0404(17) 0.064(2) 0.0095(16) 0.0001(15) 0.0013(14)
C19 0.0334(17) 0.0401(17) 0.061(2) 0.0021(15) -0.0011(15) 0.0051(14)
C20 0.0432(19) 0.0464(19) 0.068(2) -0.0183(17) 0.0045(17) 0.0028(16)
C21 0.0342(15) 0.0331(15) 0.0318(16) 0.0025(12) 0.0073(12) 0.0130(13)
C22 0.0350(16) 0.0270(14) 0.0340(16) 0.0025(12) 0.0044(12) 0.0100(12)
C23 0.0358(16) 0.0258(14) 0.0367(17) 0.0010(12) 0.0014(13) 0.0091(12)
C24 0.0379(16) 0.0335(15) 0.0301(16) 0.0013(12) 0.0021(12) 0.0140(13)
C25 0.0394(16) 0.0305(14) 0.0315(16) 0.0028(12) 0.0072(13) 0.0107(13)
C26 0.0333(15) 0.0275(14) 0.0310(15) -0.0004(11) 0.0033(12) 0.0107(12)
C27 0.0354(16) 0.0265(14) 0.0312(16) 0.0002(12) 0.0042(12) 0.0106(13)
N2 0.031(4) 0.035(4) 0.030(4) -0.005(3) 0.011(3) 0.005(3)
C28 0.043(6) 0.041(5) 0.036(6) -0.007(4) 0.008(5) 0.011(5)
C29 0.0417(18) 0.0416(17) 0.0387(18) -0.0037(14) 0.0073(14) 0.0104(14)
C30 0.0322(15) 0.0299(14) 0.0313(15) 0.0024(12) 0.0016(12) 0.0109(12)
C31 0.0446(18) 0.0291(15) 0.0434(18) -0.0029(13) 0.0121(14) 0.0100(14)
C32 0.0369(17) 0.0331(15) 0.0338(17) 0.0020(12) 0.0023(13) 0.0108(13)
C33 0.0354(16) 0.0304(14) 0.0379(17) -0.0005(12) 0.0047(13) 0.0056(13)
C34 0.0334(17) 0.0519(19) 0.056(2) 0.0140(16) 0.0105(15) 0.0144(15)
C35 0.065(2) 0.0380(17) 0.048(2) -0.0056(15) 0.0161(17) -0.0110(16)
C36 0.0403(17) 0.0374(16) 0.0430(18) 0.0099(13) 0.0125(14) 0.0112(14)
C37 0.0405(17) 0.0380(16) 0.0311(16) -0.0045(12) 0.0045(13) 0.0102(13)
C38 0.0503(19) 0.0538(19) 0.0375(18) -0.0063(15) 0.0056(14) 0.0234(16)
C39 0.0396(17) 0.0566(19) 0.0307(17) 0.0039(14) 0.0029(13) 0.0125(15)
C40 0.055(2) 0.0484(19) 0.0403(19) -0.0120(15) 0.0120(15) 0.0064(16)

loop_
_atom_type_symbol
_atom_type_description
_atom_type_scat_dispersion_real
_atom_type_scat_dispersion_imag
_atom_type_scat_source
C C 0.0033 0.0016 'International Tables Vol C Tables 4.2.6.8 and 6.1.1.4'
H H 0.0000 0.0000 'International Tables Vol C Tables 4.2.6.8 and 6.1.1.4'
N N 0.0061 0.0033 'International Tables Vol C Tables 4.2.6.8 and 6.1.1.4'
O O 0.0106 0.0060 'International Tables Vol C Tables 4.2.6.8 and 6.1.1.4'
F F 0.0171 0.0103 'International Tables Vol C Tables 4.2.6.8 and 6.1.1.4'

loop_
_geom_angle_atom_site_label_1
_geom_angle_atom_site_label_2
_geom_angle_atom_site_label_3
_geom_angle
C1 O1 H1 109.5
C11 N1 C7 120.1(2)
C27 N3 H41 112.6
C27 C41 C31 118.9(15)
C27 C41 H41 119.7
C31 C41 H41 119.9
O1 C1 C2 117.9(2)
O1 C1 C6 121.0(2)
C2 C1 C6 121.1(2)
C3 C2 C1 117.6(2)
C3 C2 C13 120.9(2)
C1 C2 C13 121.5(2)
C2 C3 C4 123.5(2)
C2 C3 H3 118.3
C4 C3 H3 118.3
C5 C4 C3 117.0(2)
C5 C4 C17 120.1(2)
C3 C4 C17 122.7(2)
C4 C5 C6 122.8(2)
C4 C5 H5 118.6
C6 C5 H5 118.6
C5 C6 C1 118.1(2)
C5 C6 C7 119.5(2)
C1 C6 C7 122.4(2)
N1 C7 C8 118.9(2)
N1 C7 C6 118.2(2)
C8 C7 C6 122.9(2)
C9 C8 C7 120.9(3)
C9 C8 H8 119.5
C7 C8 H8 119.5
C8 C9 C10 119.4(3)
C8 C9 H9 120.3
C10 C9 H9 120.3
C11 C10 C9 117.8(3)
C11 C10 C12 121.4(3)
C9 C10 C12 120.8(3)
N1 C11 C10 122.9(3)
N1 C11 H11 118.6
C10 C11 H11 118.6
F3 C12 F1 106.7(2)
F3 C12 F2 106.4(2)
F1 C12 F2 105.4(2)
F3 C12 C10 113.6(2)
F1 C12 C10 112.2(2)
F2 C12 C10 112.0(2)
C16 C13 C15 108.0(2)
C16 C13 C14 107.9(2)
C15 C13 C14 109.1(3)
C16 C13 C2 111.4(2)
C15 C13 C2 109.8(2)
C14 C13 C2 110.6(2)
C13 C14 H14A 109.5
C13 C14 H14B 109.5
H14A C14 H14B 109.5
C13 C14 H14C 109.5
H14A C14 H14C 109.5
H14B C14 H14C 109.5
C13 C15 H15A 109.5
C13 C15 H15B 109.5
H15A C15 H15B 109.5
C13 C15 H15C 109.5
H15A C15 H15C 109.5
H15B C15 H15C 109.5
C13 C16 H16A 109.5
C13 C16 H16B 109.5
H16A C16 H16B 109.5
C13 C16 H16C 109.5
H16A C16 H16C 109.5
H16B C16 H16C 109.5
C20 C17 C18 109.1(2)
C20 C17 C4 112.6(2)
C18 C17 C4 108.5(2)
C20 C17 C19 107.7(2)
C18 C17 C19 108.0(2)
C4 C17 C19 110.8(2)
C17 C18 H18A 109.5
C17 C18 H18B 109.5
H18A C18 H18B 109.5
C17 C18 H18C 109.5
H18A C18 H18C 109.5
H18B C18 H18C 109.5
C17 C19 H19A 109.5
C17 C19 H19B 109.5
H19A C19 H19B 109.5
C17 C19 H19C 109.5
H19A C19 H19C 109.5
H19B C19 H19C 109.5
C17 C20 H20A 109.5
C17 C20 H20B 109.5
H20A C20 H20B 109.5
C17 C20 H20C 109.5
H20A C20 H20C 109.5
H20B C20 H20C 109.5
C22 C21 C26 121.8(3)
C22 C21 H21 119.1
C26 C21 H21 119.1
C23 C22 C21 117.0(2)
C23 C22 C33 122.4(2)
C21 C22 C33 120.5(2)
C22 C23 C24 124.1(3)
C22 C23 H23 117.9
C24 C23 H23 117.9
C23 C24 C25 117.2(3)
C23 C24 C37 122.1(2)
C25 C24 C37 120.6(2)
C24 C25 C26 121.4(3)
C24 C25 H25 119.3
C26 C25 H25 119.3
C25 C26 C21 118.5(2)
C25 C26 C27 121.1(2)
C21 C26 C27 120.4(2)
C28 C27 C41 119(2)
C28 C27 N3 117(2)
C41 C27 N2 120.9(13)
N3 C27 N2 119.8(12)
C28 C27 C26 121.1(19)
C41 C27 C26 120.0(9)
N3 C27 C26 120.7(8)
N2 C27 C26 118.8(10)
C27 N2 H28 111.4
C27 C28 C29 126(3)
C27 C28 H28 118.1
C29 C28 H28 115.8
C30 C29 C28 116.8(16)
C30 C29 H29 121.6
C28 C29 H29 121.6
C29 C30 C31 117.9(3)
C29 C30 C32 121.7(3)
C31 C30 C32 120.4(3)
C30 C31 C41 120.2(9)
C30 C31 H31 119.9
C41 C31 H31 119.9
F6 C32 F4 106.5(3)
F6 C32 F5 105.3(3)
F4 C32 F5 104.3(2)
F6 C32 C30 113.0(2)
F4 C32 C30 113.9(2)
F5 C32 C30 113.1(2)
C35 C33 C34 108.1(3)
C35 C33 C36 108.2(2)
C34 C33 C36 109.0(2)
C35 C33 C22 111.9(2)
C34 C33 C22 110.6(2)
C36 C33 C22 109.0(2)
C33 C34 H34A 109.5
C33 C34 H34B 109.5
H34A C34 H34B 109.5
C33 C34 H34C 109.5
H34A C34 H34C 109.5
H34B C34 H34C 109.5
C33 C35 H35A 109.5
C33 C35 H35B 109.5
H35A C35 H35B 109.5
C33 C35 H35C 109.5
H35A C35 H35C 109.5
H35B C35 H35C 109.5
C33 C36 H36A 109.5
C33 C36 H36B 109.5
H36A C36 H36B 109.5
C33 C36 H36C 109.5
H36A C36 H36C 109.5
H36B C36 H36C 109.5
C39 C37 C40 107.8(2)
C39 C37 C38 109.3(2)
C40 C37 C38 107.5(2)
C39 C37 C24 110.5(2)
C40 C37 C24 112.1(2)
C38 C37 C24 109.4(2)
C37 C38 H38A 109.5
C37 C38 H38B 109.5
H38A C38 H38B 109.5
C37 C38 H38C 109.5
H38A C38 H38C 109.5
H38B C38 H38C 109.5
C37 C39 H39A 109.5
C37 C39 H39B 109.5
H39A C39 H39B 109.5
C37 C39 H39C 109.5
H39A C39 H39C 109.5
H39B C39 H39C 109.5
C37 C40 H40A 109.5
C37 C40 H40B 109.5
H40A C40 H40B 109.5
C37 C40 H40C 109.5
H40A C40 H40C 109.5
H40B C40 H40C 109.5

loop_
_geom_bond_atom_site_label_1
_geom_bond_atom_site_label_2
_geom_bond_distance
F1 C12 1.329(3)
F2 C12 1.334(3)
F3 C12 1.322(3)
F4 C32 1.310(3)
F5 C32 1.318(3)
F6 C32 1.297(3)
O1 C1 1.363(3)
O1 H1 0.8400
O3 H3O 0.8400
O2 H2 0.8400
N1 C11 1.339(3)
N1 C7 1.344(3)
N3 C27 1.40(2)
N3 H41 1.0094
C41 C27 1.36(2)
C41 C31 1.38(2)
C41 H41 0.9601
C1 C2 1.403(4)
C1 C6 1.409(4)
C2 C3 1.390(4)
C2 C13 1.547(4)
C3 C4 1.402(4)
C3 H3 0.9500
C4 C5 1.379(4)
C4 C17 1.534(4)
C5 C6 1.402(4)
C5 H5 0.9500
C6 C7 1.474(4)
C7 C8 1.383(4)
C8 C9 1.369(4)
C8 H8 0.9500
C9 C10 1.375(4)
C9 H9 0.9500
C10 C11 1.367(4)
C10 C12 1.481(4)
C11 H11 0.9500
C13 C16 1.529(4)
C13 C15 1.529(4)
C13 C14 1.538(4)
C14 H14A 0.9800
C14 H14B 0.9800
C14 H14C 0.9800
C15 H15A 0.9800
C15 H15B 0.9800
C15 H15C 0.9800
C16 H16A 0.9800
C16 H16B 0.9800
C16 H16C 0.9800
C17 C20 1.516(4)
C17 C18 1.531(4)
C17 C19 1.542(4)
C18 H18A 0.9800
C18 H18B 0.9800
C18 H18C 0.9800
C19 H19A 0.9800
C19 H19B 0.9800
C19 H19C 0.9800
C20 H20A 0.9800
C20 H20B 0.9800
C20 H20C 0.9800
C21 C22 1.392(4)
C21 C26 1.410(4)
C21 H21 0.9500
C22 C23 1.390(4)
C22 C33 1.538(4)
C23 C24 1.393(4)
C23 H23 0.9500
C24 C25 1.398(4)
C24 C37 1.536(4)
C25 C26 1.404(4)
C25 H25 0.9500
C26 C27 1.480(4)
C27 C28 1.25(4)
C27 N2 1.43(2)
N2 H28 0.8356
C28 C29 1.39(4)
C28 H28 0.9598
C29 C30 1.368(4)
C29 H29 0.9500
C30 C31 1.377(4)
C30 C32 1.484(4)
C31 H31 0.9500
C33 C35 1.526(4)
C33 C34 1.527(4)
C33 C36 1.531(4)
C34 H34A 0.9800
C34 H34B 0.9800
C34 H34C 0.9800
C35 H35A 0.9800
C35 H35B 0.9800
C35 H35C 0.9800
C36 H36A 0.9800
C36 H36B 0.9800
C36 H36C 0.9800
C37 C39 1.531(4)
C37 C40 1.533(4)
C37 C38 1.533(4)
C38 H38A 0.9800
C38 H38B 0.9800
C38 H38C 0.9800
C39 H39A 0.9800
C39 H39B 0.9800
C39 H39C 0.9800
C40 H40A 0.9800
C40 H40B 0.9800
C40 H40C 0.9800
